data_7226937
loop_
_publ_author_name
'Chen, Li-Ping'
'Wu, Guo-Zhen'
'Dong, Hong-yuan'
'Yang, Niao'
'Zhang, Weidong'
'Li, Hui-Liang'

_publ_section_title
;
 Lineariifolianoids I-L, four rare sesquiterpene lactone dimers inhibiting
 NO production from Inula lineariifolia
;
_journal_name_full 'RSC Adv.'
_journal_paper_doi 10.1039/C6RA23092J
_journal_year 2016
_chemical_absolute_configuration rmad
_chemical_formula_moiety 'C34 H42 O10, H2 O'
_chemical_formula_sum 'C34 H44 O11'
_chemical_formula_weight 628.69
_space_group_crystal_system orthorhombic
_space_group_IT_number 19
_space_group_name_Hall 'P 2ac 2ab'
_space_group_name_H-M_alt 'P 21 21 21'
_symmetry_space_group_name_Hall 'P 2ac 2ab'
_symmetry_space_group_name_H-M 'P 21 21 21'
_atom_sites_solution_hydrogens mixed
_atom_sites_solution_primary direct
_audit_creation_date 2016-07-14
_audit_creation_method
;
Olex2 1.2
(compiled 2016.02.19 svn.r3266 for OlexSys, GUI svn.r5155)
;
_audit_update_record
;
2016-07-14 deposited with the CCDC.
2016-10-24 downloaded from the CCDC.
;
_cell_angle_alpha 90
_cell_angle_beta 90
_cell_angle_gamma 90
_cell_formula_units_Z 4
_cell_length_a 9.71780(10)
_cell_length_b 16.9875(2)
_cell_length_c 19.0128(2)
_cell_measurement_reflns_used 9956
_cell_measurement_temperature 130
_cell_measurement_theta_max 69.28
_cell_measurement_theta_min 3.49
_cell_volume 3138.65(6)
_computing_cell_refinement 'SAINT v7.68A (Bruker, 2009)'
_computing_data_reduction 'SAINT v7.68A (Bruker, 2009)'
_computing_molecular_graphics 'Olex2 (Dolomanov et al., 2009)'
_computing_publication_material 'Olex2 (Dolomanov et al., 2009)'
_computing_structure_refinement 'ShelXL (Sheldrick, 2015)'
_computing_structure_solution 'ShelXS (Sheldrick, 2008)'
_diffrn_ambient_temperature 130
_diffrn_measured_fraction_theta_full 0.997
_diffrn_measured_fraction_theta_max 0.989
_diffrn_measurement_device_type 'Bruker APEX-II CCD'
_diffrn_measurement_method '\f and \w scans'
_diffrn_radiation_monochromator graphite
_diffrn_radiation_type CuK\a
_diffrn_radiation_wavelength 1.54178
_diffrn_reflns_av_R_equivalents 0.0499
_diffrn_reflns_av_unetI/netI 0.0440
_diffrn_reflns_Laue_measured_fraction_full 0.997
_diffrn_reflns_Laue_measured_fraction_max 0.989
_diffrn_reflns_limit_h_max 11
_diffrn_reflns_limit_h_min -11
_diffrn_reflns_limit_k_max 20
_diffrn_reflns_limit_k_min -20
_diffrn_reflns_limit_l_max 20
_diffrn_reflns_limit_l_min -22
_diffrn_reflns_number 22309
_diffrn_reflns_point_group_measured_fraction_full 0.994
_diffrn_reflns_point_group_measured_fraction_max 0.981
_diffrn_reflns_theta_full 67.679
_diffrn_reflns_theta_max 69.483
_diffrn_reflns_theta_min 3.489
_diffrn_standards_number 0
_exptl_absorpt_coefficient_mu 0.819
_exptl_absorpt_correction_T_max 0.7532
_exptl_absorpt_correction_T_min 0.5789
_exptl_absorpt_correction_type multi-scan
_exptl_absorpt_process_details
;
SADABS-2008/1 (Bruker,2008) was used for absorption correction.
wR2(int) was 0.1282 before and 0.0704 after correction.
The Ratio of minimum to maximum transmission is 0.7686.
The \l/2 correction factor is 0.0015.
;
_exptl_crystal_colour colourless
_exptl_crystal_density_diffrn 1.330
_exptl_crystal_description block
_exptl_crystal_F_000 1344
_exptl_crystal_size_max 0.2
_exptl_crystal_size_mid 0.15
_exptl_crystal_size_min 0.1
_refine_diff_density_max 0.208
_refine_diff_density_min -0.265
_refine_diff_density_rms 0.039
_refine_ls_abs_structure_details
;
 Flack x determined using 2360 quotients [(I+)-(I-)]/[(I+)+(I-)]
 (Parsons, Flack and Wagner, Acta Cryst. B69 (2013) 249-259).
;
_refine_ls_abs_structure_Flack 0.02(7)
_refine_ls_extinction_method none
_refine_ls_goodness_of_fit_ref 1.028
_refine_ls_hydrogen_treatment constr
_refine_ls_matrix_type full
_refine_ls_number_parameters 416
_refine_ls_number_reflns 5773
_refine_ls_number_restraints 0
_refine_ls_restrained_S_all 1.028
_refine_ls_R_factor_all 0.0333
_refine_ls_R_factor_gt 0.0322
_refine_ls_shift/su_max 0.000
_refine_ls_shift/su_mean 0.000
_refine_ls_structure_factor_coef Fsqd
_refine_ls_weighting_details 'w=1/[\s^2^(Fo^2^)+(0.0403P)^2^+0.5996P] where P=(Fo^2^+2Fc^2^)/3'
_refine_ls_weighting_scheme calc
_refine_ls_wR_factor_gt 0.0830
_refine_ls_wR_factor_ref 0.0839
_reflns_Friedel_coverage 0.760
_reflns_Friedel_fraction_full 0.990
_reflns_Friedel_fraction_max 0.970
_reflns_number_gt 5595
_reflns_number_total 5773
_reflns_threshold_expression 'I > 2\s(I)'
_cod_data_source_file c6ra23092j2.cif
_cod_data_source_block cu_dm16441_0m
_cod_database_code 7226937
_shelx_space_group_comment
;
The symmetry employed for this shelxl refinement is uniquely defined
by the following loop, which should always be used as a source of
symmetry information in preference to the above space-group names.
They are only intended as comments.
;
_shelx_estimated_absorpt_t_max 0.923
_shelx_estimated_absorpt_t_min 0.853
_olex2_refinement_description
;
1. Fixed Uiso
 At 1.2 times of:
  All C(H) groups, All C(H,H) groups
 At 1.5 times of:
  All C(H,H,H) groups, All O(H) groups, All O(H,H) groups
2.a Free rotating group:
 O11(H11A,H11B)
2.b Ternary CH refined with riding coordinates:
 C2'(H2'), C3'(H3'), C6(H6), C6'(H6'), C7(H7), C7'(H7'), C8(H8A), C8'(H8'),
 C10(H10), C10'(H10')
2.c Secondary CH2 refined with riding coordinates:
 C2(H2A,H2B), C3(H3A,H3B), C9(H9A,H9B), C9'(H9'A,H9'B), C13(H13A,H13B)
2.d Aromatic/amide H refined with riding coordinates:
 C5(H5)
2.e X=CH2 refined with riding coordinates:
 C13'(H13C,H13D)
2.f Idealised Me refined as rotating group:
 C2"(H2"A,H2"B,H2"C), C2'"(H2'A,H2'B,H2'C), C14(H14A,H14B,H14C), C14'(H14D,
 H14E,H14F), C15(H15A,H15B,H15C), C15'(H15D,H15E,H15F)
2.g Idealised tetrahedral OH refined as rotating group:
 O8(H8)
;
_shelx_shelxl_version_number 2014/7
_olex2_submission_special_instructions 'No special instructions were received'

loop_
_space_group_symop_operation_xyz
'x, y, z'
'x+1/2, -y+1/2, -z'
'-x, y+1/2, -z+1/2'
'-x+1/2, -y, z+1/2'

loop_
_atom_site_label
_atom_site_type_symbol
_atom_site_fract_x
_atom_site_fract_y
_atom_site_fract_z
_atom_site_U_iso_or_equiv
_atom_site_adp_type
_atom_site_occupancy
_atom_site_site_symmetry_order
_atom_site_calc_flag
_atom_site_refinement_flags_posn
O1 O 0.14576(19) -0.19304(10) -0.03076(8) 0.0322(4) Uani 1 1 d .
O2 O -0.14654(15) -0.35684(8) -0.26960(7) 0.0214(3) Uani 1 1 d .
O3 O 0.05822(19) -0.39027(13) -0.31485(9) 0.0444(5) Uani 1 1 d .
O4 O -0.42555(15) -0.35869(9) -0.18833(8) 0.0250(3) Uani 1 1 d .
O5 O -0.45117(18) -0.48263(9) -0.22275(9) 0.0303(4) Uani 1 1 d .
O6 O -0.06122(18) -0.43929(10) 0.05367(8) 0.0331(4) Uani 1 1 d .
O7 O -0.03329(15) -0.47742(8) -0.05849(7) 0.0205(3) Uani 1 1 d .
O8 O -0.40738(19) -0.66829(9) -0.21200(8) 0.0326(4) Uani 1 1 d .
H8 H -0.4365 -0.6226 -0.2202 0.049 Uiso 1 1 calc GR
O9 O -0.19106(17) -0.82365(9) -0.03394(8) 0.0275(3) Uani 1 1 d .
O10 O -0.30058(19) -0.93916(10) -0.04375(10) 0.0364(4) Uani 1 1 d .
C1 C -0.0616(2) -0.19497(12) -0.17087(10) 0.0213(4) Uani 1 1 d .
C1" C 0.0044(2) -0.43813(12) 0.00003(11) 0.0234(4) Uani 1 1 d .
C1' C -0.1673(2) -0.57784(11) -0.11857(10) 0.0187(4) Uani 1 1 d .
C1'" C -0.0642(2) -0.38267(13) -0.32081(11) 0.0253(4) Uani 1 1 d .
C2 C 0.0359(3) -0.12697(13) -0.15525(11) 0.0270(5) Uani 1 1 d .
H2A H 0.0053 -0.1014 -0.1112 0.032 Uiso 1 1 calc R
H2B H 0.0267 -0.0877 -0.1935 0.032 Uiso 1 1 calc R
C2" C 0.1340(3) -0.39334(13) -0.01285(13) 0.0305(5) Uani 1 1 d .
H2"A H 0.2090 -0.4168 0.0145 0.046 Uiso 1 1 calc GR
H2"B H 0.1212 -0.3384 0.0015 0.046 Uiso 1 1 calc GR
H2"C H 0.1568 -0.3954 -0.0630 0.046 Uiso 1 1 calc GR
C2' C -0.1575(2) -0.52285(11) -0.05447(10) 0.0190(4) Uani 1 1 d .
H2' H -0.1654 -0.5522 -0.0090 0.023 Uiso 1 1 calc R
C2'" C -0.1439(3) -0.40022(15) -0.38672(12) 0.0339(5) Uani 1 1 d .
H2'A H -0.1977 -0.4485 -0.3801 0.051 Uiso 1 1 calc GR
H2'B H -0.0798 -0.4074 -0.4260 0.051 Uiso 1 1 calc GR
H2'C H -0.2061 -0.3563 -0.3970 0.051 Uiso 1 1 calc GR
C3 C 0.1882(2) -0.14763(13) -0.14766(12) 0.0273(5) Uani 1 1 d .
H3A H 0.2177 -0.1778 -0.1896 0.033 Uiso 1 1 calc R
H3B H 0.2424 -0.0983 -0.1463 0.033 Uiso 1 1 calc R
C3' C -0.2888(2) -0.47610(12) -0.07166(10) 0.0197(4) Uani 1 1 d .
H3' H -0.3153 -0.4347 -0.0369 0.024 Uiso 1 1 calc R
C4 C 0.2198(2) -0.19536(13) -0.08234(12) 0.0257(5) Uani 1 1 d .
C4' C -0.3882(2) -0.54361(12) -0.07963(11) 0.0213(4) Uani 1 1 d .
C5 C -0.0130(2) -0.26426(12) -0.19284(10) 0.0208(4) Uani 1 1 d .
H5 H 0.0813 -0.2638 -0.2061 0.025 Uiso 1 1 calc R
C5' C -0.3182(2) -0.60344(12) -0.10880(10) 0.0201(4) Uani 1 1 d .
C6 C -0.0832(2) -0.34329(12) -0.20003(10) 0.0187(4) Uani 1 1 d .
H6 H -0.0102 -0.3843 -0.1941 0.022 Uiso 1 1 calc R
C6' C -0.3830(2) -0.67712(12) -0.13797(11) 0.0229(4) Uani 1 1 d .
H6' H -0.4735 -0.6854 -0.1140 0.027 Uiso 1 1 calc R
C7 C -0.1939(2) -0.36109(11) -0.14581(10) 0.0186(4) Uani 1 1 d .
H7 H -0.1531 -0.3533 -0.0980 0.022 Uiso 1 1 calc R
C7' C -0.2955(2) -0.75090(12) -0.12768(11) 0.0209(4) Uani 1 1 d .
H7' H -0.2323 -0.7564 -0.1689 0.025 Uiso 1 1 calc R
C8 C -0.3249(2) -0.31027(12) -0.15072(11) 0.0214(4) Uani 1 1 d .
H8A H -0.3598 -0.2998 -0.1021 0.026 Uiso 1 1 calc R
C8' C -0.2081(2) -0.74389(12) -0.06056(11) 0.0226(4) Uani 1 1 d .
H8' H -0.2599 -0.7122 -0.0250 0.027 Uiso 1 1 calc R
C9 C -0.3134(2) -0.23316(12) -0.18979(11) 0.0228(4) Uani 1 1 d .
H9A H -0.4053 -0.2081 -0.1918 0.027 Uiso 1 1 calc R
H9B H -0.2838 -0.2438 -0.2387 0.027 Uiso 1 1 calc R
C9' C -0.0667(2) -0.70721(12) -0.07126(12) 0.0247(4) Uani 1 1 d .
H9'A H -0.0010 -0.7495 -0.0836 0.030 Uiso 1 1 calc R
H9'B H -0.0362 -0.6841 -0.0261 0.030 Uiso 1 1 calc R
C10 C -0.2120(2) -0.17590(12) -0.15598(11) 0.0232(4) Uani 1 1 d .
H10 H -0.2250 -0.1801 -0.1039 0.028 Uiso 1 1 calc R
C10' C -0.0592(2) -0.64305(12) -0.12839(11) 0.0214(4) Uani 1 1 d .
H10' H -0.0804 -0.6694 -0.1742 0.026 Uiso 1 1 calc R
C11 C -0.2537(2) -0.44568(12) -0.14909(10) 0.0192(4) Uani 1 1 d .
C11' C -0.3678(2) -0.82796(12) -0.11648(11) 0.0232(4) Uani 1 1 d .
C12 C -0.3850(2) -0.43406(13) -0.19083(11) 0.0227(4) Uani 1 1 d .
C12' C -0.2875(2) -0.87204(13) -0.06276(12) 0.0266(5) Uani 1 1 d .
C13 C -0.1675(2) -0.51475(11) -0.17913(10) 0.0195(4) Uani 1 1 d .
H13A H -0.0727 -0.4974 -0.1902 0.023 Uiso 1 1 calc R
H13B H -0.2104 -0.5362 -0.2223 0.023 Uiso 1 1 calc R
C13' C -0.4804(3) -0.85721(14) -0.14513(12) 0.0309(5) Uani 1 1 d .
H13C H -0.5123 -0.9078 -0.1316 0.037 Uiso 1 1 calc R
H13D H -0.5295 -0.8276 -0.1793 0.037 Uiso 1 1 calc R
C14 C -0.2534(3) -0.09134(13) -0.17712(14) 0.0333(5) Uani 1 1 d .
H14A H -0.1933 -0.0535 -0.1532 0.050 Uiso 1 1 calc GR
H14B H -0.3491 -0.0817 -0.1634 0.050 Uiso 1 1 calc GR
H14C H -0.2440 -0.0851 -0.2281 0.050 Uiso 1 1 calc GR
C14' C 0.0906(2) -0.61423(13) -0.13304(13) 0.0280(5) Uani 1 1 d .
H14D H 0.0974 -0.5725 -0.1685 0.042 Uiso 1 1 calc GR
H14E H 0.1504 -0.6582 -0.1464 0.042 Uiso 1 1 calc GR
H14F H 0.1194 -0.5936 -0.0872 0.042 Uiso 1 1 calc GR
C15 C 0.3490(3) -0.24337(15) -0.08416(15) 0.0373(6) Uani 1 1 d .
H15A H 0.3710 -0.2616 -0.0366 0.056 Uiso 1 1 calc GR
H15B H 0.4248 -0.2110 -0.1020 0.056 Uiso 1 1 calc GR
H15C H 0.3357 -0.2889 -0.1151 0.056 Uiso 1 1 calc GR
C15' C -0.5385(2) -0.53454(14) -0.06466(13) 0.0283(5) Uani 1 1 d .
H15D H -0.5515 -0.5210 -0.0150 0.043 Uiso 1 1 calc GR
H15E H -0.5860 -0.5841 -0.0750 0.043 Uiso 1 1 calc GR
H15F H -0.5765 -0.4926 -0.0942 0.043 Uiso 1 1 calc GR
O11 O 0.2542(2) -0.41374(19) -0.20235(12) 0.0640(7) Uani 1 1 d .
H11A H 0.2053 -0.4082 -0.2403 0.096 Uiso 1 1 d G
H11B H 0.3347 -0.4325 -0.2133 0.096 Uiso 1 1 d G

loop_
_atom_site_aniso_label
_atom_site_aniso_U_11
_atom_site_aniso_U_22
_atom_site_aniso_U_33
_atom_site_aniso_U_23
_atom_site_aniso_U_13
_atom_site_aniso_U_12
O1 0.0390(9) 0.0331(8) 0.0246(7) -0.0019(6) 0.0034(7) -0.0004(7)
O2 0.0210(7) 0.0262(7) 0.0171(7) -0.0015(5) -0.0006(6) -0.0002(6)
O3 0.0274(9) 0.0785(14) 0.0274(8) -0.0086(9) 0.0022(8) 0.0112(9)
O4 0.0194(7) 0.0253(7) 0.0304(8) 0.0034(6) -0.0037(6) 0.0003(6)
O5 0.0298(8) 0.0305(8) 0.0307(8) 0.0020(7) -0.0104(7) -0.0070(7)
O6 0.0333(9) 0.0401(9) 0.0258(8) -0.0115(7) -0.0015(7) 0.0039(8)
O7 0.0211(7) 0.0218(7) 0.0187(6) -0.0008(5) -0.0023(5) -0.0025(6)
O8 0.0412(10) 0.0291(8) 0.0276(8) 0.0028(6) -0.0151(7) -0.0019(7)
O9 0.0304(8) 0.0225(7) 0.0296(8) 0.0062(6) -0.0083(7) -0.0039(6)
O10 0.0405(10) 0.0246(8) 0.0441(10) 0.0099(7) -0.0098(8) -0.0065(7)
C1 0.0259(10) 0.0218(9) 0.0163(9) 0.0025(7) 0.0010(8) -0.0016(9)
C1" 0.0277(11) 0.0192(9) 0.0232(10) -0.0026(8) -0.0068(9) 0.0060(9)
C1' 0.0189(10) 0.0196(9) 0.0175(9) 0.0004(7) -0.0005(8) -0.0017(8)
C1'" 0.0280(12) 0.0270(10) 0.0209(10) -0.0011(8) 0.0023(9) 0.0004(9)
C2 0.0349(13) 0.0210(10) 0.0250(10) 0.0011(8) -0.0011(9) -0.0021(9)
C2" 0.0329(12) 0.0250(10) 0.0335(11) -0.0017(9) -0.0096(10) -0.0047(10)
C2' 0.0186(10) 0.0208(9) 0.0176(9) 0.0000(7) 0.0020(7) -0.0015(8)
C2'" 0.0379(13) 0.0419(13) 0.0218(10) -0.0066(9) -0.0001(10) -0.0035(11)
C3 0.0306(12) 0.0258(10) 0.0256(11) -0.0025(8) 0.0019(9) -0.0075(9)
C3' 0.0223(10) 0.0210(9) 0.0158(9) 0.0015(7) 0.0024(8) 0.0011(8)
C4 0.0283(11) 0.0222(10) 0.0266(11) -0.0046(8) -0.0018(9) -0.0055(9)
C4' 0.0197(10) 0.0239(9) 0.0202(9) 0.0059(8) 0.0015(8) -0.0001(8)
C5 0.0196(10) 0.0245(10) 0.0184(9) 0.0018(8) 0.0019(8) -0.0027(8)
C5' 0.0206(10) 0.0220(9) 0.0176(9) 0.0032(8) -0.0019(8) -0.0015(8)
C6 0.0195(10) 0.0213(9) 0.0154(9) -0.0006(7) -0.0016(7) 0.0016(8)
C6' 0.0220(10) 0.0233(10) 0.0233(10) 0.0022(8) -0.0038(8) -0.0030(9)
C7 0.0189(10) 0.0205(9) 0.0165(9) 0.0007(7) -0.0008(8) 0.0020(8)
C7' 0.0229(10) 0.0198(9) 0.0201(10) -0.0008(8) -0.0019(8) -0.0041(9)
C8 0.0187(10) 0.0247(10) 0.0208(9) 0.0010(8) 0.0014(8) 0.0015(8)
C8' 0.0264(11) 0.0200(9) 0.0214(10) 0.0009(8) -0.0052(9) 0.0003(9)
C9 0.0216(10) 0.0253(10) 0.0216(10) 0.0019(8) 0.0006(8) 0.0041(8)
C9' 0.0218(10) 0.0222(10) 0.0301(11) 0.0013(8) -0.0061(9) -0.0009(8)
C10 0.0283(11) 0.0216(10) 0.0199(9) 0.0006(8) 0.0043(8) 0.0039(9)
C10' 0.0190(10) 0.0220(9) 0.0231(10) -0.0024(8) -0.0002(8) 0.0002(8)
C11 0.0199(9) 0.0216(9) 0.0163(9) 0.0005(7) 0.0009(8) -0.0020(8)
C11' 0.0272(11) 0.0201(9) 0.0224(9) -0.0014(8) 0.0008(9) -0.0022(9)
C12 0.0205(10) 0.0279(10) 0.0197(9) 0.0050(8) 0.0006(8) -0.0027(9)
C12' 0.0277(11) 0.0249(10) 0.0273(10) 0.0017(9) -0.0011(9) -0.0031(9)
C13 0.0225(10) 0.0198(9) 0.0162(9) -0.0012(7) 0.0014(8) -0.0026(8)
C13' 0.0334(13) 0.0289(11) 0.0302(11) 0.0013(9) -0.0059(10) -0.0086(10)
C14 0.0376(13) 0.0223(11) 0.0401(13) 0.0022(10) 0.0057(11) 0.0072(10)
C14' 0.0197(11) 0.0264(11) 0.0378(12) -0.0008(9) 0.0039(9) 0.0016(9)
C15 0.0300(12) 0.0338(12) 0.0481(14) 0.0004(11) 0.0027(11) 0.0031(11)
C15' 0.0200(11) 0.0296(11) 0.0355(11) 0.0057(9) 0.0055(9) 0.0016(9)
O11 0.0364(12) 0.111(2) 0.0450(12) -0.0051(13) -0.0014(9) 0.0132(13)

loop_
_atom_type_symbol
_atom_type_description
_atom_type_scat_dispersion_real
_atom_type_scat_dispersion_imag
_atom_type_scat_source
C C 0.0181 0.0091 'International Tables Vol C Tables 4.2.6.8 and 6.1.1.4'
H H 0.0000 0.0000 'International Tables Vol C Tables 4.2.6.8 and 6.1.1.4'
O O 0.0492 0.0322 'International Tables Vol C Tables 4.2.6.8 and 6.1.1.4'

loop_
_geom_angle_atom_site_label_1
_geom_angle_atom_site_label_2
_geom_angle_atom_site_label_3
_geom_angle
C1'" O2 C6 117.07(16)
C12 O4 C8 110.93(16)
C1" O7 C2' 116.82(16)
C6' O8 H8 109.5
C12' O9 C8' 110.11(16)
C5 C1 C2 120.6(2)
C5 C1 C10 125.83(19)
C10 C1 C2 113.53(18)
O6 C1" O7 123.2(2)
O6 C1" C2" 126.5(2)
O7 C1" C2" 110.28(18)
C2' C1' C5' 97.72(16)
C2' C1' C13 99.57(15)
C5' C1' C13 106.20(16)
C10' C1' C2' 119.44(17)
C10' C1' C5' 117.48(17)
C10' C1' C13 113.77(16)
O2 C1'" C2'" 111.4(2)
O3 C1'" O2 124.0(2)
O3 C1'" C2'" 124.5(2)
C1 C2 H2A 108.2
C1 C2 H2B 108.2
C1 C2 C3 116.54(18)
H2A C2 H2B 107.3
C3 C2 H2A 108.2
C3 C2 H2B 108.2
C1" C2" H2"A 109.5
C1" C2" H2"B 109.5
C1" C2" H2"C 109.5
H2"A C2" H2"B 109.5
H2"A C2" H2"C 109.5
H2"B C2" H2"C 109.5
O7 C2' C1' 109.64(15)
O7 C2' H2' 112.2
O7 C2' C3' 114.13(16)
C1' C2' H2' 112.2
C3' C2' C1' 95.41(16)
C3' C2' H2' 112.2
C1'" C2'" H2'A 109.5
C1'" C2'" H2'B 109.5
C1'" C2'" H2'C 109.5
H2'A C2'" H2'B 109.5
H2'A C2'" H2'C 109.5
H2'B C2'" H2'C 109.5
C2 C3 H3A 108.9
C2 C3 H3B 108.9
H3A C3 H3B 107.7
C4 C3 C2 113.40(18)
C4 C3 H3A 108.9
C4 C3 H3B 108.9
C2' C3' H3' 115.9
C2' C3' C11 100.72(15)
C4' C3' C2' 99.22(16)
C4' C3' H3' 115.9
C4' C3' C11 106.87(16)
C11 C3' H3' 115.9
O1 C4 C3 121.6(2)
O1 C4 C15 122.1(2)
C15 C4 C3 116.3(2)
C5' C4' C3' 107.00(18)
C5' C4' C15' 130.6(2)
C15' C4' C3' 121.89(18)
C1 C5 H5 114.7
C1 C5 C6 130.60(19)
C6 C5 H5 114.7
C4' C5' C1' 108.58(18)
C4' C5' C6' 124.6(2)
C6' C5' C1' 126.01(18)
O2 C6 C5 114.04(15)
O2 C6 H6 106.7
O2 C6 C7 106.34(16)
C5 C6 H6 106.7
C5 C6 C7 115.76(16)
C7 C6 H6 106.7
O8 C6' C5' 110.07(17)
O8 C6' H6' 108.4
O8 C6' C7' 107.66(17)
C5' C6' H6' 108.4
C5' C6' C7' 113.68(17)
C7' C6' H6' 108.4
C6 C7 H7 108.0
C6 C7 C8 115.59(16)
C6 C7 C11 114.97(16)
C8 C7 H7 108.0
C8 C7 C11 101.95(16)
C11 C7 H7 108.0
C6' C7' H7' 108.5
C6' C7' C8' 110.52(16)
C8' C7' H7' 108.5
C11' C7' C6' 118.25(18)
C11' C7' H7' 108.5
C11' C7' C8' 102.04(16)
O4 C8 C7 105.46(16)
O4 C8 H8A 108.9
O4 C8 C9 107.24(16)
C7 C8 H8A 108.9
C9 C8 C7 117.07(17)
C9 C8 H8A 108.9
O9 C8' C7' 106.21(16)
O9 C8' H8' 108.9
O9 C8' C9' 108.96(17)
C7' C8' H8' 108.9
C9' C8' C7' 114.80(18)
C9' C8' H8' 108.9
C8 C9 H9A 108.9
C8 C9 H9B 108.9
C8 C9 C10 113.15(17)
H9A C9 H9B 107.8
C10 C9 H9A 108.9
C10 C9 H9B 108.9
C8' C9' H9'A 108.5
C8' C9' H9'B 108.5
C8' C9' C10' 115.26(17)
H9'A C9' H9'B 107.5
C10' C9' H9'A 108.5
C10' C9' H9'B 108.5
C1 C10 C9 113.92(17)
C1 C10 H10 106.9
C1 C10 C14 113.52(18)
C9 C10 H10 106.9
C9 C10 C14 108.35(19)
C14 C10 H10 106.9
C1' C10' C9' 113.05(17)
C1' C10' H10' 106.7
C9' C10' H10' 106.7
C14' C10' C1' 115.09(17)
C14' C10' C9' 108.10(18)
C14' C10' H10' 106.7
C7 C11 C3' 110.04(16)
C12 C11 C3' 110.22(17)
C12 C11 C7 102.46(16)
C12 C11 C13 111.12(17)
C13 C11 C3' 102.12(16)
C13 C11 C7 120.87(17)
C12' C11' C7' 106.92(18)
C13' C11' C7' 131.2(2)
C13' C11' C12' 121.9(2)
O4 C12 C11 110.70(18)
O5 C12 O4 120.8(2)
O5 C12 C11 128.4(2)
O9 C12' C11' 109.47(17)
O10 C12' O9 121.6(2)
O10 C12' C11' 128.9(2)
C1' C13 H13A 110.9
C1' C13 H13B 110.9
C11 C13 C1' 104.29(16)
C11 C13 H13A 110.9
C11 C13 H13B 110.9
H13A C13 H13B 108.9
C11' C13' H13C 120.0
C11' C13' H13D 120.0
H13C C13' H13D 120.0
C10 C14 H14A 109.5
C10 C14 H14B 109.5
C10 C14 H14C 109.5
H14A C14 H14B 109.5
H14A C14 H14C 109.5
H14B C14 H14C 109.5
C10' C14' H14D 109.5
C10' C14' H14E 109.5
C10' C14' H14F 109.5
H14D C14' H14E 109.5
H14D C14' H14F 109.5
H14E C14' H14F 109.5
C4 C15 H15A 109.5
C4 C15 H15B 109.5
C4 C15 H15C 109.5
H15A C15 H15B 109.5
H15A C15 H15C 109.5
H15B C15 H15C 109.5
C4' C15' H15D 109.5
C4' C15' H15E 109.5
C4' C15' H15F 109.5
H15D C15' H15E 109.5
H15D C15' H15F 109.5
H15E C15' H15F 109.5
H11A O11 H11B 109.5

loop_
_geom_bond_atom_site_label_1
_geom_bond_atom_site_label_2
_geom_bond_distance
O1 C4 1.217(3)
O2 C1'" 1.334(3)
O2 C6 1.477(2)
O3 C1'" 1.202(3)
O4 C8 1.465(3)
O4 C12 1.341(3)
O5 C12 1.210(3)
O6 C1" 1.203(3)
O7 C1" 1.348(2)
O7 C2' 1.435(2)
O8 H8 0.8400
O8 C6' 1.435(3)
O9 C8' 1.456(2)
O9 C12' 1.362(3)
O10 C12' 1.203(3)
C1 C2 1.524(3)
C1 C5 1.335(3)
C1 C10 1.523(3)
C1" C2" 1.491(3)
C1' C2' 1.538(3)
C1' C5' 1.541(3)
C1' C10' 1.538(3)
C1' C13 1.573(3)
C1'" C2'" 1.503(3)
C2 H2A 0.9900
C2 H2B 0.9900
C2 C3 1.527(3)
C2" H2"A 0.9800
C2" H2"B 0.9800
C2" H2"C 0.9800
C2' H2' 1.0000
C2' C3' 1.538(3)
C2'" H2'A 0.9800
C2'" H2'B 0.9800
C2'" H2'C 0.9800
C3 H3A 0.9900
C3 H3B 0.9900
C3 C4 1.515(3)
C3' H3' 1.0000
C3' C4' 1.507(3)
C3' C11 1.597(3)
C4 C15 1.498(3)
C4' C5' 1.343(3)
C4' C15' 1.496(3)
C5 H5 0.9500
C5 C6 1.512(3)
C5' C6' 1.507(3)
C6 H6 1.0000
C6 C7 1.521(3)
C6' H6' 1.0000
C6' C7' 1.527(3)
C7 H7 1.0000
C7 C8 1.541(3)
C7 C11 1.551(3)
C7' H7' 1.0000
C7' C8' 1.538(3)
C7' C11' 1.501(3)
C8 H8A 1.0000
C8 C9 1.510(3)
C8' H8' 1.0000
C8' C9' 1.522(3)
C9 H9A 0.9900
C9 H9B 0.9900
C9 C10 1.527(3)
C9' H9'A 0.9900
C9' H9'B 0.9900
C9' C10' 1.541(3)
C10 H10 1.0000
C10 C14 1.545(3)
C10' H10' 1.0000
C10' C14' 1.538(3)
C11 C12 1.515(3)
C11 C13 1.551(3)
C11' C12' 1.488(3)
C11' C13' 1.319(3)
C13 H13A 0.9900
C13 H13B 0.9900
C13' H13C 0.9500
C13' H13D 0.9500
C14 H14A 0.9800
C14 H14B 0.9800
C14 H14C 0.9800
C14' H14D 0.9800
C14' H14E 0.9800
C14' H14F 0.9800
C15 H15A 0.9800
C15 H15B 0.9800
C15 H15C 0.9800
C15' H15D 0.9800
C15' H15E 0.9800
C15' H15F 0.9800
O11 H11A 0.8702
O11 H11B 0.8700

loop_
_geom_hbond_atom_site_label_D
_geom_hbond_atom_site_label_H
_geom_hbond_atom_site_label_A
_geom_hbond_distance_DH
_geom_hbond_distance_HA
_geom_hbond_distance_DA
_geom_hbond_angle_DHA
O11 H11A O3 0.87 2.04 2.892(3) 168.0

loop_
_geom_torsion_atom_site_label_1
_geom_torsion_atom_site_label_2
_geom_torsion_atom_site_label_3
_geom_torsion_atom_site_label_4
_geom_torsion
O2 C6 C7 C8 -60.0(2)
O2 C6 C7 C11 58.4(2)
O4 C8 C9 C10 179.53(16)
O7 C2' C3' C4' 167.00(15)
O7 C2' C3' C11 57.73(19)
O8 C6' C7' C8' 152.37(17)
O8 C6' C7' C11' -90.6(2)
O9 C8' C9' C10' 152.62(17)
C1 C2 C3 C4 -68.8(2)
C1 C5 C6 O2 90.4(3)
C1 C5 C6 C7 -33.5(3)
C1" O7 C2' C1' -167.12(16)
C1" O7 C2' C3' 87.2(2)
C1' C2' C3' C4' 52.65(16)
C1' C2' C3' C11 -56.62(16)
C1' C5' C6' O8 -75.3(2)
C1' C5' C6' C7' 45.5(3)
C1'" O2 C6 C5 83.1(2)
C1'" O2 C6 C7 -148.11(17)
C2 C1 C5 C6 168.47(19)
C2 C1 C10 C9 163.83(17)
C2 C1 C10 C14 39.2(2)
C2 C3 C4 O1 -24.5(3)
C2 C3 C4 C15 157.3(2)
C2' O7 C1" O6 -0.7(3)
C2' O7 C1" C2" -179.37(16)
C2' C1' C5' C4' 31.8(2)
C2' C1' C5' C6' -157.88(19)
C2' C1' C10' C9' 66.6(2)
C2' C1' C10' C14' -58.3(2)
C2' C1' C13 C11 -37.41(18)
C2' C3' C4' C5' -35.3(2)
C2' C3' C4' C15' 151.72(19)
C2' C3' C11 C7 -95.92(18)
C2' C3' C11 C12 151.80(17)
C2' C3' C11 C13 33.65(18)
C3' C4' C5' C1' 2.0(2)
C3' C4' C5' C6' -168.42(18)
C3' C11 C12 O4 95.98(19)
C3' C11 C12 O5 -83.2(3)
C3' C11 C13 C1' 2.31(19)
C4' C3' C11 C7 160.91(16)
C4' C3' C11 C12 48.6(2)
C4' C3' C11 C13 -69.52(19)
C4' C5' C6' O8 93.5(2)
C4' C5' C6' C7' -145.6(2)
C5 C1 C2 C3 -15.1(3)
C5 C1 C10 C9 -18.7(3)
C5 C1 C10 C14 -143.4(2)
C5 C6 C7 C8 67.8(2)
C5 C6 C7 C11 -173.76(17)
C5' C1' C2' O7 -168.28(15)
C5' C1' C2' C3' -50.26(16)
C5' C1' C10' C9' -51.3(2)
C5' C1' C10' C14' -176.17(18)
C5' C1' C13 C11 63.59(19)
C5' C6' C7' C8' 30.2(2)
C5' C6' C7' C11' 147.16(19)
C6 O2 C1'" O3 -5.2(3)
C6 O2 C1'" C2'" 175.31(17)
C6 C7 C8 O4 99.15(19)
C6 C7 C8 C9 -20.0(3)
C6 C7 C11 C3' 144.77(17)
C6 C7 C11 C12 -98.02(19)
C6 C7 C11 C13 26.2(3)
C6' C7' C8' O9 149.37(17)
C6' C7' C8' C9' -90.2(2)
C6' C7' C11' C12' -141.06(19)
C6' C7' C11' C13' 38.8(3)
C7 C8 C9 C10 -62.3(2)
C7 C11 C12 O4 -21.1(2)
C7 C11 C12 O5 159.7(2)
C7 C11 C13 C1' 124.78(18)
C7' C8' C9' C10' 33.7(3)
C7' C11' C12' O9 9.9(2)
C7' C11' C12' O10 -171.4(2)
C8 O4 C12 O5 -176.32(19)
C8 O4 C12 C11 4.4(2)
C8 C7 C11 C3' -89.38(18)
C8 C7 C11 C12 27.84(19)
C8 C7 C11 C13 152.04(17)
C8 C9 C10 C1 77.5(2)
C8 C9 C10 C14 -155.11(18)
C8' O9 C12' O10 -173.4(2)
C8' O9 C12' C11' 5.4(2)
C8' C7' C11' C12' -19.6(2)
C8' C7' C11' C13' 160.2(2)
C8' C9' C10' C1' 52.6(2)
C8' C9' C10' C14' -178.76(18)
C10 C1 C2 C3 162.46(18)
C10 C1 C5 C6 -8.8(3)
C10' C1' C2' O7 64.0(2)
C10' C1' C2' C3' -177.93(17)
C10' C1' C5' C4' 160.83(17)
C10' C1' C5' C6' -28.9(3)
C10' C1' C13 C11 -165.64(16)
C11 C3' C4' C5' 69.0(2)
C11 C3' C4' C15' -104.0(2)
C11 C7 C8 O4 -26.29(19)
C11 C7 C8 C9 -145.41(17)
C11' C7' C8' O9 22.7(2)
C11' C7' C8' C9' 143.21(18)
C12 O4 C8 C7 14.6(2)
C12 O4 C8 C9 140.01(17)
C12 C11 C13 C1' -115.19(17)
C12' O9 C8' C7' -18.1(2)
C12' O9 C8' C9' -142.32(19)
C13 C1' C2' O7 -60.32(18)
C13 C1' C2' C3' 57.71(16)
C13 C1' C5' C4' -70.5(2)
C13 C1' C5' C6' 99.8(2)
C13 C1' C10' C9' -176.22(17)
C13 C1' C10' C14' 58.9(2)
C13 C11 C12 O4 -151.56(17)
C13 C11 C12 O5 29.2(3)
C13' C11' C12' O9 -170.0(2)
C13' C11' C12' O10 8.7(4)
C15' C4' C5' C1' 174.2(2)
C15' C4' C5' C6' 3.7(4)
